data_7214522
loop_
_publ_author_name
'Huang, Shu-Yun'
'Li, Jian-Qiang'
'Liu, Shu-Juan'
'Ning, Yang'
'Meng, Li-Na'
'Li, Jin-Yuan'
'Luo, Ming-Biao'
'Luo, Feng'

_publ_section_title
;
 Construction and modulation of structural diversity in acylamide-MOFs
;
_journal_issue 25
_journal_name_full CrystEngComm
_journal_page_first 5608
_journal_paper_doi 10.1039/c4ce00490f
_journal_volume 16
_journal_year 2014
_chemical_formula_sum 'C60 H40 N8 O12 Zn2'
_chemical_formula_weight 1195.74
_chemical_name_systematic
; 
 ? 
;
_space_group_IT_number 2
_symmetry_cell_setting triclinic
_symmetry_space_group_name_Hall '-P 1'
_symmetry_space_group_name_H-M 'P -1'
_atom_sites_solution_hydrogens geom
_atom_sites_solution_primary direct
_atom_sites_solution_secondary difmap
_audit_creation_method SHELXL-97
_cell_angle_alpha 77.3650(10)
_cell_angle_beta 81.0100(10)
_cell_angle_gamma 82.3770(10)
_cell_formula_units_Z 2
_cell_length_a 9.9223(2)
_cell_length_b 14.9699(3)
_cell_length_c 21.0207(4)
_cell_measurement_reflns_used 5073
_cell_measurement_temperature 296(2)
_cell_measurement_theta_max 21.85
_cell_measurement_theta_min 2.37
_cell_volume 2993.54(10)
_computing_cell_refinement 'Bruker SMART'
_computing_data_collection 'Bruker SMART'
_computing_data_reduction 'Bruker SAINT'
_computing_molecular_graphics 'Bruker SHELXTL'
_computing_publication_material 'Bruker SHELXTL'
_computing_structure_refinement 'SHELXL-97 (Sheldrick, 1997)'
_computing_structure_solution 'SHELXS-97 (Sheldrick, 1990)'
_diffrn_ambient_temperature 296(2)
_diffrn_measured_fraction_theta_full 1.000
_diffrn_measured_fraction_theta_max 1.000
_diffrn_measurement_device_type 'CCD area detector'
_diffrn_measurement_method 'phi and omega scans'
_diffrn_radiation_monochromator graphite
_diffrn_radiation_source 'fine-focus sealed tube'
_diffrn_radiation_type MoK\a
_diffrn_radiation_wavelength 0.71073
_diffrn_reflns_av_R_equivalents 0.0520
_diffrn_reflns_av_sigmaI/netI 0.0653
_diffrn_reflns_limit_h_max 11
_diffrn_reflns_limit_h_min -11
_diffrn_reflns_limit_k_max 17
_diffrn_reflns_limit_k_min -16
_diffrn_reflns_limit_l_max 24
_diffrn_reflns_limit_l_min -24
_diffrn_reflns_number 38192
_diffrn_reflns_theta_full 25.00
_diffrn_reflns_theta_max 25.00
_diffrn_reflns_theta_min 1.00
_exptl_absorpt_coefficient_mu 0.867
_exptl_absorpt_correction_T_max 0.9183
_exptl_absorpt_correction_T_min 0.8457
_exptl_absorpt_correction_type multi-scan
_exptl_crystal_colour Colorless
_exptl_crystal_density_diffrn 1.327
_exptl_crystal_density_method 'not measured'
_exptl_crystal_description Block
_exptl_crystal_F_000 1224
_exptl_crystal_size_max 0.20
_exptl_crystal_size_mid 0.13
_exptl_crystal_size_min 0.10
_platon_squeeze_details
;
;
_refine_diff_density_max 0.455
_refine_diff_density_min -0.431
_refine_diff_density_rms 0.081
_refine_ls_extinction_method none
_refine_ls_goodness_of_fit_ref 1.038
_refine_ls_hydrogen_treatment mixed
_refine_ls_matrix_type full
_refine_ls_number_parameters 743
_refine_ls_number_reflns 10529
_refine_ls_number_restraints 4
_refine_ls_restrained_S_all 1.038
_refine_ls_R_factor_all 0.0610
_refine_ls_R_factor_gt 0.0417
_refine_ls_shift/su_max 0.002
_refine_ls_shift/su_mean 0.000
_refine_ls_structure_factor_coef Fsqd
_refine_ls_weighting_details 'calc w=1/[\s^2^(Fo^2^)+(0.0565P)^2^+0.0000P] where P=(Fo^2^+2Fc^2^)/3'
_refine_ls_weighting_scheme calc
_refine_ls_wR_factor_gt 0.1105
_refine_ls_wR_factor_ref 0.1165
_reflns_number_gt 7662
_reflns_number_total 10529
_reflns_threshold_expression >2sigma(I)
_cod_data_source_file c4ce00490f2.cif
_cod_data_source_block 7
_cod_depositor_comments
;
The following automatic conversions were performed:

'_symmetry_cell_setting' value 'Triclinic' changed to 'triclinic'
according to
/usr/data/users/saulius/crontab/automatic-downloads/rss-feeds/RSC/lib/dictionaries/cif_core.dic
dictionary named 'cif_core.dic' version 2.4.2 from 2011-04-26.

Automatic conversion script
Id: cif_fix_values 2281 2013-09-26 08:29:07Z andrius 

 Adding full bibliography for 7214516--7214522.cif.
;
_cod_original_sg_symbol_H-M P-1
_cod_database_code 7214522

loop_
_symmetry_equiv_pos_as_xyz
'x, y, z'
'-x, -y, -z'

loop_
_atom_site_label
_atom_site_type_symbol
_atom_site_fract_x
_atom_site_fract_y
_atom_site_fract_z
_atom_site_U_iso_or_equiv
_atom_site_adp_type
_atom_site_occupancy
_atom_site_symmetry_multiplicity
_atom_site_calc_flag
_atom_site_refinement_flags
_atom_site_disorder_assembly
_atom_site_disorder_group
C1 C 1.9261(3) -0.6214(2) 0.65089(16) 0.0404(8) Uani 1 1 d . . .
C2 C 1.5907(3) -0.5867(2) 0.57973(14) 0.0283(7) Uani 1 1 d . . .
C3 C 0.3369(3) 0.42792(19) 1.10985(14) 0.0291(7) Uani 1 1 d . . .
H3 H 0.3626 0.4343 1.0647 0.035 Uiso 1 1 calc R . .
C4 C 1.8286(3) -0.5957(2) 0.60735(15) 0.0331(7) Uani 1 1 d . . .
H4 H 1.8554 -0.5682 0.5638 0.040 Uiso 1 1 calc R . .
C5 C 0.5846(3) 0.4182(2) 1.12123(16) 0.0360(8) Uani 1 1 d . . .
C6 C 0.4376(3) 0.4172(2) 1.15099(14) 0.0328(7) Uani 1 1 d . . .
C7 C 0.4630(3) 0.8683(2) 1.17215(15) 0.0354(7) Uani 1 1 d . . .
C8 C 1.6928(3) -0.6106(2) 0.62799(14) 0.0339(7) Uani 1 1 d . . .
C9 C 0.4481(3) 0.9505(2) 1.20383(15) 0.0370(7) Uani 1 1 d . . .
C10 C 0.5282(3) 1.0236(2) 1.17470(15) 0.0410(8) Uani 1 1 d . . .
C11 C 1.1315(3) -0.2991(3) 0.62716(18) 0.0511(9) Uani 1 1 d . . .
H11 H 1.0805 -0.2450 0.6097 0.061 Uiso 1 1 calc R . .
C12 C 0.3502(3) 1.2518(2) 1.39067(15) 0.0359(7) Uani 1 1 d . . .
C13 C 0.9894(3) 0.2238(2) 0.96847(19) 0.0537(10) Uani 1 1 d . . .
H13 H 1.0696 0.1838 0.9698 0.064 Uiso 1 1 calc R . .
C14 C 0.9666(3) 0.2928(2) 1.00374(17) 0.0458(9) Uani 1 1 d . . .
H14 H 1.0333 0.2977 1.0290 0.055 Uiso 1 1 calc R . .
C15 C 0.7767(3) 0.2775(2) 0.93033(16) 0.0431(8) Uani 1 1 d . . .
H15 H 0.7089 0.2745 0.9051 0.052 Uiso 1 1 calc R . .
C16 C 0.8908(3) 0.2148(2) 0.93087(15) 0.0404(8) Uani 1 1 d . . .
C17 C 0.5275(3) 1.0959(2) 1.20898(16) 0.0425(8) Uani 1 1 d . . .
C18 C 1.1810(3) -0.3636(2) 0.58985(17) 0.0462(9) Uani 1 1 d . . .
H18 H 1.1625 -0.3516 0.5466 0.055 Uiso 1 1 calc R . .
C19 C 0.4477(3) 1.0920(2) 1.27083(16) 0.0392(8) Uani 1 1 d . . .
C20 C 0.7623(4) 0.3445(2) 0.96690(16) 0.0437(8) Uani 1 1 d . . .
H20 H 0.6838 0.3860 0.9656 0.052 Uiso 1 1 calc R . .
C21 C 0.3969(3) 0.4098(2) 1.21797(15) 0.0460(9) Uani 1 1 d . . .
H21 H 0.4628 0.4012 1.2463 0.055 Uiso 1 1 calc R . .
C22 C 1.1591(3) -0.3163(3) 0.69123(17) 0.0466(9) Uani 1 1 d . . .
C23 C 0.6335(3) 0.7367(2) 1.15411(15) 0.0358(7) Uani 1 1 d . . .
C24 C 0.8962(4) -0.0520(3) 0.86717(19) 0.0556(10) Uani 1 1 d . . .
C25 C 0.4428(3) 1.3338(3) 1.45519(18) 0.0521(10) Uani 1 1 d . . .
H25 H 0.5204 1.3512 1.4671 0.062 Uiso 1 1 calc R . .
C26 C 0.4696(3) 1.1552(2) 1.31386(17) 0.0447(8) Uani 1 1 d . . .
C27 C 0.2144(3) 1.3399(3) 1.46356(18) 0.0563(11) Uani 1 1 d . . .
H27 H 0.1275 1.3613 1.4813 0.068 Uiso 1 1 calc R . .
C28 C 2.0736(3) -0.6064(3) 0.6253(2) 0.0482(9) Uani 1 1 d . . .
C29 C 0.8968(3) -0.1193(2) 0.82861(18) 0.0509(9) Uani 1 1 d . . .
C30 C 1.0043(4) -0.1903(3) 0.7297(2) 0.0597(11) Uani 1 1 d . . .
C31 C 0.4634(3) 1.2786(3) 1.40949(18) 0.0536(10) Uani 1 1 d . . .
H31 H 0.5516 1.2597 1.3916 0.064 Uiso 1 1 calc R . .
C32 C 0.7915(3) 0.6032(2) 1.15276(16) 0.0428(8) Uani 1 1 d . . .
H32 H 0.8601 0.5629 1.1722 0.051 Uiso 1 1 calc R . .
C33 C 0.7340(3) 0.6761(2) 1.18171(17) 0.0485(9) Uani 1 1 d . . .
H33 H 0.7635 0.6839 1.2198 0.058 Uiso 1 1 calc R . .
C34 C 0.6583(4) 0.6475(2) 1.07213(16) 0.0470(9) Uani 1 1 d . . .
H34 H 0.6315 0.6387 1.0337 0.056 Uiso 1 1 calc R . .
C35 C 0.2235(3) 1.2855(3) 1.41872(18) 0.0559(10) Uani 1 1 d . . .
H35 H 0.1440 1.2709 1.4068 0.067 Uiso 1 1 calc R . .
C36 C 0.3627(4) 0.9540(3) 1.25988(18) 0.0564(10) Uani 1 1 d . . .
H36 H 0.3031 0.9089 1.2763 0.068 Uiso 1 1 calc R . .
C37 C 0.5955(3) 0.7219(2) 1.09708(15) 0.0425(8) Uani 1 1 d . . .
H37 H 0.5286 0.7618 1.0760 0.051 Uiso 1 1 calc R . .
C38 C 1.2351(4) -0.3968(3) 0.71446(17) 0.0548(10) Uani 1 1 d . . .
H38 H 1.2548 -0.4103 0.7576 0.066 Uiso 1 1 calc R . .
C39 C 1.7492(4) -0.6730(4) 0.73631(19) 0.0851(16) Uani 1 1 d . . .
H39 H 1.7222 -0.6981 0.7803 0.102 Uiso 1 1 calc R . .
C40 C 0.9984(4) -0.1226(3) 0.7736(2) 0.0643(12) Uani 1 1 d . . .
C41 C 0.7096(5) -0.1162(3) 0.9412(2) 0.0783(14) Uani 1 1 d . . .
H41 H 0.6471 -0.1162 0.9791 0.094 Uiso 1 1 calc R . .
C42 C 0.6037(4) 1.1708(3) 1.1778(2) 0.0664(12) Uani 1 1 d . . .
H42 H 0.6041 1.2191 1.1991 0.080 Uiso 1 1 calc R . .
C43 C 0.3627(4) 1.0252(2) 1.29402(18) 0.0536(10) Uani 1 1 d . . .
H43 H 0.3037 1.0263 1.3329 0.064 Uiso 1 1 calc R . .
C44 C 0.7988(4) -0.0531(3) 0.92379(19) 0.0603(11) Uani 1 1 d . . .
H44 H 0.7968 -0.0094 0.9493 0.072 Uiso 1 1 calc R . .
C45 C 0.9963(4) 0.0118(3) 0.8478(2) 0.0764(14) Uani 1 1 d . A .
C46 C 1.2814(3) -0.4570(3) 0.67369(16) 0.0478(9) Uani 1 1 d . . .
H46 H 1.3348 -0.5106 0.6899 0.057 Uiso 1 1 calc R . .
C47 C 0.6074(5) 1.0282(3) 1.11246(18) 0.0688(12) Uani 1 1 d . . .
H47 H 0.6091 0.9809 1.0900 0.083 Uiso 1 1 calc R . .
C48 C 1.8838(4) -0.6597(3) 0.71516(18) 0.0670(12) Uani 1 1 d . . .
H48 H 1.9476 -0.6769 0.7448 0.080 Uiso 1 1 calc R . .
C49 C 0.6818(6) 1.1007(3) 1.0844(2) 0.106(2) Uani 1 1 d . . .
H49 H 0.7356 1.1017 1.0439 0.128 Uiso 1 1 calc R . .
C50 C 0.7083(5) -0.1827(3) 0.9033(2) 0.0735(12) Uani 1 1 d . . .
H50 H 0.6449 -0.2259 0.9162 0.088 Uiso 1 1 calc R . .
C51 C 1.6539(3) -0.6498(3) 0.69367(17) 0.0599(11) Uani 1 1 d . . .
H51 H 1.5629 -0.6601 0.7085 0.072 Uiso 1 1 calc R . .
C53 C 0.6763(6) 1.1730(3) 1.1170(2) 0.0992(19) Uani 1 1 d . . .
H53 H 0.7232 1.2238 1.0968 0.119 Uiso 1 1 calc R . .
C55 C 1.0101(5) 0.0839(4) 0.8847(3) 0.113(2) Uani 1 1 d . . .
C56 C 1.0941(5) -0.0616(4) 0.7573(3) 0.114(2) Uani 1 1 d . A .
H56 H 1.1605 -0.0639 0.7210 0.137 Uiso 1 1 calc R . .
C57 C 0.7989(4) -0.1840(3) 0.84825(19) 0.0579(10) Uani 1 1 d . . .
H57 H 0.7969 -0.2277 0.8231 0.069 Uiso 1 1 calc R . .
C58 C 1.0923(5) 0.0050(4) 0.7956(3) 0.122(2) Uani 1 1 d . . .
H58 H 1.1595 0.0456 0.7845 0.147 Uiso 1 1 calc R A .
C59 C 0.1988(3) 0.42922(19) 1.13493(13) 0.0269(6) Uani 1 1 d . . .
C60 C 0.1617(3) 0.4233(2) 1.20199(15) 0.0404(8) Uani 1 1 d . . .
H60 H 0.0696 0.4249 1.2195 0.049 Uiso 1 1 calc R . .
C61 C 0.2603(3) 0.4151(3) 1.24297(16) 0.0520(10) Uani 1 1 d . . .
H61 H 0.2343 0.4130 1.2877 0.062 Uiso 1 1 calc R . .
C62 C 0.0945(3) 0.43710(19) 1.08865(14) 0.0286(7) Uani 1 1 d . . .
N1 N 0.3227(3) 1.36434(18) 1.48365(12) 0.0371(6) Uani 1 1 d . . .
N2 N 0.3558(3) 1.19568(18) 1.34500(13) 0.0425(7) Uani 1 1 d D . .
H1M H 0.2764 1.1887 1.3378 0.051 Uiso 1 1 d RD . .
N3 N 0.5785(3) 0.81214(18) 1.18284(13) 0.0427(7) Uani 1 1 d D . .
H2M H 0.6150 0.8201 1.2146 0.051 Uiso 1 1 d RD . .
N4 N 0.7541(3) 0.58745(17) 1.09864(12) 0.0349(6) Uani 1 1 d . . .
N5 N 1.2545(2) -0.44304(18) 0.61202(12) 0.0343(6) Uani 1 1 d . . .
N6 N 1.1170(3) -0.2524(2) 0.73228(16) 0.0673(10) Uani 1 1 d D . .
H3M H 1.1579 -0.2649 0.7668 0.081 Uiso 1 1 d RD . .
N7 N 0.9003(3) 0.14433(19) 0.89559(14) 0.0498(8) Uani 1 1 d D A .
H4M H 0.8265 0.1376 0.8819 0.060 Uiso 1 1 d RD . .
N8 N 0.8551(2) 0.35329(17) 1.00420(12) 0.0337(6) Uani 1 1 d . . .
O1 O 1.46824(19) -0.59981(15) 0.60122(10) 0.0378(5) Uani 1 1 d . . .
O2 O 1.6337(2) -0.55835(14) 0.52078(9) 0.0363(5) Uani 1 1 d . . .
O3 O 2.1647(2) -0.64438(19) 0.66054(16) 0.0767(9) Uani 1 1 d . . .
O4 O 2.0988(2) -0.55756(19) 0.56912(12) 0.0547(7) Uani 1 1 d . . .
O5 O 0.6095(2) 0.45705(16) 1.06169(11) 0.0421(5) Uani 1 1 d . . .
O6 O 0.6780(2) 0.38365(17) 1.15553(11) 0.0482(6) Uani 1 1 d . . .
O7 O -0.02853(18) 0.43090(14) 1.11426(10) 0.0358(5) Uani 1 1 d . . .
O8 O 0.1354(2) 0.44564(14) 1.02897(9) 0.0336(5) Uani 1 1 d . . .
O9 O 0.5846(2) 1.1666(2) 1.32090(14) 0.0760(9) Uani 1 1 d . . .
O10 O 0.3783(2) 0.85461(16) 1.14008(12) 0.0529(6) Uani 1 1 d . . .
O11 O 0.9169(2) -0.1906(2) 0.69622(14) 0.0705(8) Uani 1 1 d . . .
O12 O 1.1273(5) 0.1017(6) 0.8915(5) 0.157(4) Uani 0.722(9) 1 d P A 1
O12' O 1.0783(15) 0.0499(16) 0.9372(14) 0.157(4) Uani 0.278(9) 1 d P A 2
Zn1 Zn 1.30524(3) -0.54816(2) 0.553640(16) 0.02937(11) Uani 1 1 d . . .
Zn2 Zn 0.81951(3) 0.46211(2) 1.058013(16) 0.02786(11) Uani 1 1 d . . .

loop_
_atom_site_aniso_label
_atom_site_aniso_U_11
_atom_site_aniso_U_22
_atom_site_aniso_U_33
_atom_site_aniso_U_23
_atom_site_aniso_U_13
_atom_site_aniso_U_12
C1 0.0283(17) 0.047(2) 0.049(2) -0.0118(17) -0.0106(15) -0.0040(15)
C2 0.0276(16) 0.0301(17) 0.0310(17) -0.0143(14) -0.0052(13) -0.0008(13)
C3 0.0281(16) 0.0328(17) 0.0302(16) -0.0131(13) -0.0035(12) -0.0057(13)
C4 0.0272(16) 0.0387(18) 0.0348(17) -0.0116(14) -0.0023(13) -0.0043(14)
C5 0.0257(17) 0.0414(19) 0.050(2) -0.0279(17) -0.0044(15) -0.0062(14)
C6 0.0245(16) 0.0401(19) 0.0372(17) -0.0136(14) -0.0051(13) -0.0044(14)
C7 0.0341(18) 0.0304(18) 0.0443(19) -0.0161(15) -0.0038(15) 0.0001(14)
C8 0.0231(16) 0.0455(19) 0.0328(17) -0.0074(14) -0.0043(13) -0.0025(14)
C9 0.0352(18) 0.0362(18) 0.0450(19) -0.0221(15) -0.0081(15) 0.0033(15)
C10 0.051(2) 0.0323(18) 0.0401(18) -0.0139(15) -0.0039(15) 0.0035(16)
C11 0.040(2) 0.054(2) 0.064(2) -0.031(2) -0.0107(18) 0.0126(17)
C12 0.0367(18) 0.0399(19) 0.0367(17) -0.0209(15) -0.0027(14) -0.0045(15)
C13 0.0368(19) 0.056(2) 0.083(3) -0.047(2) -0.0145(18) 0.0049(17)
C14 0.0309(18) 0.052(2) 0.066(2) -0.0342(19) -0.0114(16) -0.0033(16)
C15 0.052(2) 0.040(2) 0.0439(19) -0.0164(16) -0.0227(16) 0.0029(17)
C16 0.045(2) 0.041(2) 0.0422(19) -0.0230(16) -0.0017(15) -0.0086(16)
C17 0.051(2) 0.0306(18) 0.048(2) -0.0162(16) -0.0060(16) 0.0030(16)
C18 0.044(2) 0.056(2) 0.043(2) -0.0252(18) -0.0090(16) 0.0061(18)
C19 0.0373(18) 0.0379(19) 0.048(2) -0.0247(16) -0.0043(15) -0.0004(15)
C20 0.051(2) 0.040(2) 0.0443(19) -0.0181(16) -0.0166(16) 0.0059(16)
C21 0.0318(18) 0.074(3) 0.0343(18) -0.0127(17) -0.0113(14) -0.0027(17)
C22 0.0290(18) 0.062(2) 0.061(2) -0.043(2) -0.0036(16) 0.0004(17)
C23 0.0387(18) 0.0284(17) 0.0437(19) -0.0162(15) -0.0036(15) -0.0025(14)
C24 0.048(2) 0.059(2) 0.073(3) -0.046(2) -0.026(2) 0.0234(19)
C25 0.0287(18) 0.077(3) 0.067(2) -0.050(2) -0.0012(16) -0.0115(18)
C26 0.042(2) 0.050(2) 0.051(2) -0.0274(18) -0.0115(16) -0.0003(17)
C27 0.0270(18) 0.088(3) 0.071(2) -0.056(2) -0.0051(17) 0.0002(18)
C28 0.0272(18) 0.052(2) 0.076(3) -0.034(2) -0.0143(19) 0.0001(17)
C29 0.042(2) 0.054(2) 0.068(2) -0.040(2) -0.0178(18) 0.0129(18)
C30 0.032(2) 0.075(3) 0.089(3) -0.059(2) 0.0027(19) -0.0054(19)
C31 0.0347(19) 0.074(3) 0.067(2) -0.051(2) 0.0045(17) -0.0114(18)
C32 0.045(2) 0.042(2) 0.048(2) -0.0210(16) -0.0190(16) 0.0080(16)
C33 0.052(2) 0.051(2) 0.054(2) -0.0332(18) -0.0249(18) 0.0121(18)
C34 0.062(2) 0.045(2) 0.0390(19) -0.0221(17) -0.0187(17) 0.0123(18)
C35 0.0322(19) 0.082(3) 0.072(3) -0.054(2) -0.0071(17) -0.0074(19)
C36 0.055(2) 0.053(2) 0.068(3) -0.032(2) 0.0103(19) -0.0178(19)
C37 0.052(2) 0.039(2) 0.0379(18) -0.0162(16) -0.0120(16) 0.0123(16)
C38 0.046(2) 0.081(3) 0.046(2) -0.037(2) -0.0126(17) 0.012(2)
C39 0.052(2) 0.153(5) 0.039(2) 0.028(3) -0.0171(19) -0.035(3)
C40 0.039(2) 0.076(3) 0.096(3) -0.067(3) 0.000(2) 0.000(2)
C41 0.122(4) 0.063(3) 0.045(2) -0.020(2) 0.002(2) 0.005(3)
C42 0.088(3) 0.038(2) 0.077(3) -0.027(2) 0.005(2) -0.014(2)
C43 0.052(2) 0.057(2) 0.059(2) -0.039(2) 0.0088(18) -0.0047(19)
C44 0.079(3) 0.052(3) 0.055(2) -0.028(2) -0.022(2) 0.018(2)
C45 0.039(2) 0.091(3) 0.126(4) -0.090(3) -0.009(2) 0.006(2)
C46 0.042(2) 0.064(2) 0.041(2) -0.0243(18) -0.0087(16) 0.0092(18)
C47 0.110(4) 0.043(2) 0.050(2) -0.0220(19) 0.021(2) -0.012(2)
C48 0.048(2) 0.099(3) 0.050(2) 0.015(2) -0.0267(19) -0.021(2)
C49 0.177(5) 0.059(3) 0.071(3) -0.027(2) 0.068(3) -0.046(3)
C50 0.102(4) 0.055(3) 0.060(3) -0.010(2) 0.003(2) -0.013(2)
C51 0.034(2) 0.099(3) 0.044(2) 0.001(2) -0.0061(16) -0.025(2)
C53 0.150(5) 0.057(3) 0.082(3) -0.021(3) 0.052(3) -0.046(3)
C55 0.046(3) 0.146(5) 0.199(6) -0.147(5) -0.031(3) 0.016(3)
C56 0.062(3) 0.147(5) 0.172(5) -0.132(5) 0.038(3) -0.041(3)
C57 0.070(3) 0.048(2) 0.062(3) -0.027(2) -0.022(2) 0.010(2)
C58 0.065(3) 0.144(5) 0.201(6) -0.142(5) 0.027(4) -0.036(3)
C59 0.0246(15) 0.0287(16) 0.0292(15) -0.0085(13) -0.0045(12) -0.0039(12)
C60 0.0245(16) 0.057(2) 0.0402(19) -0.0137(16) -0.0009(14) -0.0043(15)
C61 0.0323(19) 0.094(3) 0.0300(18) -0.0129(19) -0.0031(14) -0.0087(19)
C62 0.0279(17) 0.0225(16) 0.0380(18) -0.0110(13) -0.0070(13) -0.0008(13)
N1 0.0322(15) 0.0440(16) 0.0417(15) -0.0237(13) -0.0037(12) -0.0040(12)
N2 0.0294(14) 0.0514(17) 0.0585(18) -0.0398(15) -0.0065(13) 0.0022(13)
N3 0.0430(16) 0.0426(17) 0.0531(17) -0.0309(14) -0.0178(14) 0.0063(13)
N4 0.0392(15) 0.0321(15) 0.0361(14) -0.0157(12) -0.0061(12) 0.0027(12)
N5 0.0325(14) 0.0404(16) 0.0338(14) -0.0179(12) -0.0062(11) 0.0019(12)
N6 0.0378(17) 0.097(3) 0.092(2) -0.079(2) -0.0128(16) 0.0095(18)
N7 0.0429(17) 0.0544(19) 0.066(2) -0.0441(16) -0.0071(14) -0.0018(15)
N8 0.0328(14) 0.0329(15) 0.0394(15) -0.0152(12) -0.0062(12) -0.0031(12)
O1 0.0202(11) 0.0539(14) 0.0409(12) -0.0137(11) -0.0049(9) -0.0017(10)
O2 0.0390(12) 0.0433(13) 0.0286(12) -0.0122(10) -0.0033(9) -0.0048(10)
O3 0.0351(14) 0.0681(19) 0.138(3) -0.0295(18) -0.0392(17) 0.0007(13)
O4 0.0308(13) 0.094(2) 0.0522(16) -0.0439(15) 0.0087(11) -0.0204(13)
O5 0.0290(12) 0.0610(15) 0.0399(14) -0.0186(12) 0.0018(10) -0.0111(11)
O6 0.0247(12) 0.0671(16) 0.0620(15) -0.0278(13) -0.0130(11) -0.0038(11)
O7 0.0170(11) 0.0514(14) 0.0421(12) -0.0165(10) -0.0063(9) -0.0007(10)
O8 0.0349(12) 0.0387(12) 0.0301(12) -0.0118(9) -0.0054(9) -0.0048(10)
O9 0.0389(15) 0.113(2) 0.102(2) -0.081(2) -0.0085(14) -0.0002(15)
O10 0.0474(14) 0.0489(15) 0.0748(17) -0.0362(13) -0.0228(13) 0.0070(12)
O11 0.0436(15) 0.090(2) 0.098(2) -0.0673(18) -0.0178(15) 0.0129(14)
O12 0.027(3) 0.204(8) 0.313(11) -0.231(8) 0.000(4) -0.005(3)
O12' 0.027(3) 0.204(8) 0.313(11) -0.231(8) 0.000(4) -0.005(3)
Zn1 0.02151(19) 0.0385(2) 0.0325(2) -0.01738(16) -0.00354(14) -0.00161(15)
Zn2 0.02094(19) 0.0328(2) 0.0340(2) -0.01580(16) -0.00456(14) -0.00136(15)

loop_
_atom_type_symbol
_atom_type_description
_atom_type_scat_dispersion_real
_atom_type_scat_dispersion_imag
_atom_type_scat_source
C C 0.0033 0.0016 'International Tables Vol C Tables 4.2.6.8 and 6.1.1.4'
H H 0.0000 0.0000 'International Tables Vol C Tables 4.2.6.8 and 6.1.1.4'
O O 0.0106 0.0060 'International Tables Vol C Tables 4.2.6.8 and 6.1.1.4'
N N 0.0061 0.0033 'International Tables Vol C Tables 4.2.6.8 and 6.1.1.4'
Zn Zn 0.2839 1.4301 'International Tables Vol C Tables 4.2.6.8 and 6.1.1.4'

loop_
_geom_angle_atom_site_label_1
_geom_angle_atom_site_label_2
_geom_angle_atom_site_label_3
_geom_angle
_geom_angle_site_symmetry_1
_geom_angle_site_symmetry_3
C48 C1 C4 118.6(3) . .
C48 C1 C28 122.7(3) . .
C4 C1 C28 118.7(3) . .
O2 C2 O1 124.3(3) . .
O2 C2 C8 118.0(3) . .
O1 C2 C8 117.6(3) . .
C59 C3 C6 121.2(3) . .
C59 C3 H3 119.4 . .
C6 C3 H3 119.4 . .
C8 C4 C1 120.9(3) . .
C8 C4 H4 119.6 . .
C1 C4 H4 119.6 . .
O6 C5 O5 122.2(3) . .
O6 C5 C6 120.2(3) . .
O5 C5 C6 117.6(3) . .
O6 C5 Zn2 69.96(17) . .
O5 C5 Zn2 52.90(14) . .
C6 C5 Zn2 165.8(2) . .
C21 C6 C3 118.5(3) . .
C21 C6 C5 122.5(3) . .
C3 C6 C5 119.0(3) . .
O10 C7 N3 124.0(3) . .
O10 C7 C9 122.8(3) . .
N3 C7 C9 113.3(3) . .
C4 C8 C51 118.8(3) . .
C4 C8 C2 120.1(3) . .
C51 C8 C2 121.1(3) . .
C36 C9 C10 120.1(3) . .
C36 C9 C7 121.1(3) . .
C10 C9 C7 118.8(3) . .
C47 C10 C9 122.3(3) . .
C47 C10 C17 118.9(3) . .
C9 C10 C17 118.8(3) . .
C18 C11 C22 118.3(3) . .
C18 C11 H11 120.8 . .
C22 C11 H11 120.8 . .
C31 C12 C35 116.3(3) . .
C31 C12 N2 124.7(3) . .
C35 C12 N2 119.0(3) . .
C14 C13 C16 118.8(3) . .
C14 C13 H13 120.6 . .
C16 C13 H13 120.6 . .
N8 C14 C13 124.4(3) . .
N8 C14 H14 117.8 . .
C13 C14 H14 117.8 . .
C16 C15 C20 120.1(3) . .
C16 C15 H15 119.9 . .
C20 C15 H15 119.9 . .
C15 C16 C13 117.2(3) . .
C15 C16 N7 119.1(3) . .
C13 C16 N7 123.6(3) . .
C19 C17 C42 122.8(3) . .
C19 C17 C10 119.1(3) . .
C42 C17 C10 118.1(3) . .
N5 C18 C11 123.8(3) . .
N5 C18 H18 118.1 . .
C11 C18 H18 118.1 . .
C43 C19 C17 119.9(3) . .
C43 C19 C26 120.3(3) . .
C17 C19 C26 119.4(3) . .
N8 C20 C15 123.5(3) . .
N8 C20 H20 118.3 . .
C15 C20 H20 118.3 . .
C61 C21 C6 120.8(3) . .
C61 C21 H21 119.6 . .
C6 C21 H21 119.6 . .
C38 C22 C11 118.5(3) . .
C38 C22 N6 119.2(3) . .
C11 C22 N6 122.2(4) . .
C33 C23 C37 117.3(3) . .
C33 C23 N3 119.2(3) . .
C37 C23 N3 123.4(3) . .
C44 C24 C45 122.9(3) . .
C44 C24 C29 118.6(4) . .
C45 C24 C29 118.4(4) . .
N1 C25 C31 125.7(3) . .
N1 C25 H25 117.1 . .
C31 C25 H25 117.1 . .
O9 C26 N2 122.7(3) . .
O9 C26 C19 120.5(3) . .
N2 C26 C19 116.7(3) . .
N1 C27 C35 124.0(3) . .
N1 C27 H27 118.0 . .
C35 C27 H27 118.0 . .
O4 C28 O3 123.5(3) . .
O4 C28 C1 117.8(3) . .
O3 C28 C1 118.8(4) . .
C57 C29 C40 121.7(3) . .
C57 C29 C24 118.8(4) . .
C40 C29 C24 119.5(3) . .
O11 C30 N6 122.9(3) . .
O11 C30 C40 123.5(4) . .
N6 C30 C40 113.6(3) . .
C25 C31 C12 118.5(3) . .
C25 C31 H31 120.7 . .
C12 C31 H31 120.7 . .
N4 C32 C33 123.5(3) . .
N4 C32 H32 118.2 . .
C33 C32 H32 118.2 . .
C23 C33 C32 119.6(3) . .
C23 C33 H33 120.2 . .
C32 C33 H33 120.2 . .
N4 C34 C37 124.8(3) . .
N4 C34 H34 117.6 . .
C37 C34 H34 117.6 . .
C27 C35 C12 120.5(3) . .
C27 C35 H35 119.7 . .
C12 C35 H35 119.7 . .
C9 C36 C43 120.8(3) . .
C9 C36 H36 119.6 . .
C43 C36 H36 119.6 . .
C34 C37 C23 118.8(3) . .
C34 C37 H37 120.6 . .
C23 C37 H37 120.6 . .
C46 C38 C22 119.3(3) . .
C46 C38 H38 120.4 . .
C22 C38 H38 120.4 . .
C51 C39 C48 120.7(3) . .
C51 C39 H39 119.6 . .
C48 C39 H39 119.6 . .
C56 C40 C29 120.5(3) . .
C56 C40 C30 116.8(4) . .
C29 C40 C30 122.7(3) . .
C44 C41 C50 121.2(4) . .
C44 C41 H41 119.4 . .
C50 C41 H41 119.4 . .
C53 C42 C17 120.7(3) . .
C53 C42 H42 119.6 . .
C17 C42 H42 119.6 . .
C19 C43 C36 120.7(3) . .
C19 C43 H43 119.7 . .
C36 C43 H43 119.7 . .
C41 C44 C24 120.8(4) . .
C41 C44 H44 119.6 . .
C24 C44 H44 119.6 . .
C58 C45 C24 119.9(3) . .
C58 C45 C55 115.9(4) . .
C24 C45 C55 124.1(4) . .
N5 C46 C38 123.5(3) . .
N5 C46 H46 118.2 . .
C38 C46 H46 118.2 . .
C49 C47 C10 121.4(3) . .
C49 C47 H47 119.3 . .
C10 C47 H47 119.3 . .
C39 C48 C1 120.9(3) . .
C39 C48 H48 119.5 . .
C1 C48 H48 119.5 . .
C47 C49 C53 119.5(4) . .
C47 C49 H49 120.2 . .
C53 C49 H49 120.2 . .
C57 C50 C41 120.2(4) . .
C57 C50 H50 119.9 . .
C41 C50 H50 119.9 . .
C39 C51 C8 120.1(3) . .
C39 C51 H51 120.0 . .
C8 C51 H51 120.0 . .
C42 C53 C49 121.3(4) . .
C42 C53 H53 119.4 . .
C49 C53 H53 119.4 . .
O12 C55 N7 119.4(4) . .
O12 C55 O12' 53.4(8) . .
N7 C55 O12' 114.7(7) . .
O12 C55 C45 120.4(4) . .
N7 C55 C45 118.1(4) . .
O12' C55 C45 112.3(8) . .
C40 C56 C58 119.6(4) . .
C40 C56 H56 120.2 . .
C58 C56 H56 120.2 . .
C50 C57 C29 120.4(4) . .
C50 C57 H57 119.8 . .
C29 C57 H57 119.8 . .
C45 C58 C56 122.1(4) . .
C45 C58 H58 119.0 . .
C56 C58 H58 119.0 . .
C60 C59 C3 118.7(3) . .
C60 C59 C62 122.2(3) . .
C3 C59 C62 119.1(2) . .
C61 C60 C59 120.6(3) . .
C61 C60 H60 119.7 . .
C59 C60 H60 119.7 . .
C21 C61 C60 120.2(3) . .
C21 C61 H61 119.9 . .
C60 C61 H61 119.9 . .
O8 C62 O7 124.9(3) . .
O8 C62 C59 118.3(3) . .
O7 C62 C59 116.7(3) . .
C25 N1 C27 114.9(3) . .
C25 N1 Zn1 121.88(19) . 1_476
C27 N1 Zn1 123.2(2) . 1_476
C26 N2 C12 127.2(3) . .
C26 N2 H1M 120.9 . .
C12 N2 H1M 112.0 . .
C7 N3 C23 128.3(3) . .
C7 N3 H2M 113.8 . .
C23 N3 H2M 117.3 . .
C34 N4 C32 116.0(3) . .
C34 N4 Zn2 118.34(19) . .
C32 N4 Zn2 125.2(2) . .
C46 N5 C18 116.4(3) . .
C46 N5 Zn1 122.3(2) . .
C18 N5 Zn1 120.92(19) . .
C30 N6 C22 126.5(3) . .
C30 N6 H3M 119.2 . .
C22 N6 H3M 112.6 . .
C55 N7 C16 126.9(3) . .
C55 N7 H4M 117.4 . .
C16 N7 H4M 115.6 . .
C14 N8 C20 116.0(3) . .
C14 N8 Zn2 124.70(19) . .
C20 N8 Zn2 119.3(2) . .
C2 O1 Zn1 125.75(19) . .
C2 O2 Zn1 149.21(19) . 2_846
C28 O4 Zn1 106.4(2) . 1_655
C5 O5 Zn2 98.27(18) . .
C5 O6 Zn2 81.45(19) . .
C62 O7 Zn2 120.43(19) . 1_455
C62 O8 Zn2 145.15(19) . 2_667
O1 Zn1 O4 137.35(10) . 1_455
O1 Zn1 O2 107.24(8) . 2_846
O4 Zn1 O2 114.27(10) 1_455 2_846
O1 Zn1 N1 101.48(9) . 1_634
O4 Zn1 N1 88.24(9) 1_455 1_634
O2 Zn1 N1 89.96(9) 2_846 1_634
O1 Zn1 N5 90.60(9) . .
O4 Zn1 N5 84.19(9) 1_455 .
O2 Zn1 N5 84.41(9) 2_846 .
N1 Zn1 N5 167.74(10) 1_634 .
O7 Zn2 O8 114.09(8) 1_655 2_667
O7 Zn2 O5 142.08(9) 1_655 .
O8 Zn2 O5 102.23(8) 2_667 .
O7 Zn2 N8 102.09(9) 1_655 .
O8 Zn2 N8 89.04(9) 2_667 .
O5 Zn2 N8 88.58(9) . .
O7 Zn2 N4 89.36(9) 1_655 .
O8 Zn2 N4 83.89(9) 2_667 .
O5 Zn2 N4 83.81(9) . .
N8 Zn2 N4 168.27(9) . .
O7 Zn2 O6 85.13(8) 1_655 .
O8 Zn2 O6 157.79(8) 2_667 .
O5 Zn2 O6 57.21(8) . .
N8 Zn2 O6 97.99(8) . .
N4 Zn2 O6 85.38(9) . .
O7 Zn2 C5 113.26(9) 1_655 .
O8 Zn2 C5 129.93(10) 2_667 .
O5 Zn2 C5 28.83(9) . .
N8 Zn2 C5 96.30(9) . .
N4 Zn2 C5 81.25(9) . .
O6 Zn2 C5 28.59(9) . .

loop_
_geom_bond_atom_site_label_1
_geom_bond_atom_site_label_2
_geom_bond_distance
_geom_bond_site_symmetry_2
C1 C48 1.371(5) .
C1 C4 1.395(4) .
C1 C28 1.506(4) .
C2 O2 1.245(3) .
C2 O1 1.254(3) .
C2 C8 1.499(4) .
C3 C59 1.388(4) .
C3 C6 1.392(4) .
C3 H3 0.9300 .
C4 C8 1.382(4) .
C4 H4 0.9300 .
C5 O6 1.252(4) .
C5 O5 1.260(4) .
C5 C6 1.495(4) .
C5 Zn2 2.586(3) .
C6 C21 1.387(4) .
C7 O10 1.219(3) .
C7 N3 1.346(4) .
C7 C9 1.504(4) .
C8 C51 1.392(4) .
C9 C36 1.346(4) .
C9 C10 1.411(4) .
C10 C47 1.410(4) .
C10 C17 1.424(4) .
C11 C18 1.369(4) .
C11 C22 1.379(5) .
C11 H11 0.9300 .
C12 C31 1.381(4) .
C12 C35 1.382(4) .
C12 N2 1.398(3) .
C13 C14 1.375(4) .
C13 C16 1.387(4) .
C13 H13 0.9300 .
C14 N8 1.333(4) .
C14 H14 0.9300 .
C15 C16 1.371(4) .
C15 C20 1.372(4) .
C15 H15 0.9300 .
C16 N7 1.403(4) .
C17 C19 1.406(4) .
C17 C42 1.416(5) .
C18 N5 1.340(4) .
C18 H18 0.9300 .
C19 C43 1.353(4) .
C19 C26 1.500(4) .
C20 N8 1.335(4) .
C20 H20 0.9300 .
C21 C61 1.373(4) .
C21 H21 0.9300 .
C22 C38 1.369(5) .
C22 N6 1.406(4) .
C23 C33 1.366(4) .
C23 C37 1.381(4) .
C23 N3 1.404(4) .
C24 C44 1.409(5) .
C24 C45 1.421(5) .
C24 C29 1.423(4) .
C25 N1 1.319(4) .
C25 C31 1.374(4) .
C25 H25 0.9300 .
C26 O9 1.212(4) .
C26 N2 1.354(4) .
C27 N1 1.334(4) .
C27 C35 1.360(4) .
C27 H27 0.9300 .
C28 O4 1.253(4) .
C28 O3 1.256(4) .
C29 C57 1.415(5) .
C29 C40 1.415(5) .
C30 O11 1.200(4) .
C30 N6 1.356(4) .
C30 C40 1.504(4) .
C31 H31 0.9300 .
C32 N4 1.326(4) .
C32 C33 1.379(4) .
C32 H32 0.9300 .
C33 H33 0.9300 .
C34 N4 1.320(4) .
C34 C37 1.368(4) .
C34 H34 0.9300 .
C35 H35 0.9300 .
C36 C43 1.409(4) .
C36 H36 0.9300 .
C37 H37 0.9300 .
C38 C46 1.365(4) .
C38 H38 0.9300 .
C39 C51 1.363(5) .
C39 C48 1.367(5) .
C39 H39 0.9300 .
C40 C56 1.357(5) .
C41 C44 1.334(6) .
C41 C50 1.407(5) .
C41 H41 0.9300 .
C42 C53 1.363(5) .
C42 H42 0.9300 .
C43 H43 0.9300 .
C44 H44 0.9300 .
C45 C58 1.348(6) .
C45 C55 1.492(5) .
C46 N5 1.330(4) .
C46 H46 0.9300 .
C47 C49 1.365(5) .
C47 H47 0.9300 .
C48 H48 0.9300 .
C49 C53 1.393(6) .
C49 H49 0.9300 .
C50 C57 1.352(5) .
C50 H50 0.9300 .
C51 H51 0.9300 .
C53 H53 0.9300 .
C55 O12 1.263(7) .
C55 N7 1.345(5) .
C55 O12' 1.35(3) .
C56 C58 1.410(5) .
C56 H56 0.9300 .
C57 H57 0.9300 .
C58 H58 0.9300 .
C59 C60 1.386(4) .
C59 C62 1.505(4) .
C60 C61 1.378(4) .
C60 H60 0.9300 .
C61 H61 0.9300 .
C62 O8 1.241(3) .
C62 O7 1.261(3) .
N1 Zn1 2.148(2) 1_476
N2 H1M 0.8491 .
N3 H2M 0.8450 .
N4 Zn2 2.208(2) .
N5 Zn1 2.163(2) .
N6 H3M 0.8601 .
N7 H4M 0.8522 .
N8 Zn2 2.142(2) .
O1 Zn1 2.0123(19) .
O2 Zn1 2.055(2) 2_846
O4 Zn1 2.042(2) 1_655
O5 Zn2 2.084(2) .
O6 Zn2 2.457(2) .
O7 Zn2 2.0046(18) 1_455
O8 Zn2 2.063(2) 2_667
Zn1 O4 2.042(2) 1_455
Zn1 O2 2.055(2) 2_846
Zn1 N1 2.148(2) 1_634
Zn2 O7 2.0046(18) 1_655
Zn2 O8 2.063(2) 2_667

loop_
_geom_torsion_atom_site_label_1
_geom_torsion_atom_site_label_2
_geom_torsion_atom_site_label_3
_geom_torsion_atom_site_label_4
_geom_torsion
_geom_torsion_site_symmetry_4
C48 C1 C4 C8 -1.6(5) .
C28 C1 C4 C8 178.0(3) .
C59 C3 C6 C21 -1.4(5) .
C59 C3 C6 C5 -178.8(3) .
O6 C5 C6 C21 23.2(5) .
O5 C5 C6 C21 -154.9(3) .
Zn2 C5 C6 C21 -110.2(8) .
O6 C5 C6 C3 -159.6(3) .
O5 C5 C6 C3 22.3(4) .
Zn2 C5 C6 C3 67.0(9) .
C1 C4 C8 C51 1.6(5) .
C1 C4 C8 C2 -177.1(3) .
O2 C2 C8 C4 4.0(4) .
O1 C2 C8 C4 -178.6(3) .
O2 C2 C8 C51 -174.7(3) .
O1 C2 C8 C51 2.8(5) .
O10 C7 C9 C36 77.5(5) .
N3 C7 C9 C36 -102.6(4) .
O10 C7 C9 C10 -104.3(4) .
N3 C7 C9 C10 75.7(4) .
C36 C9 C10 C47 -172.8(4) .
C7 C9 C10 C47 8.9(5) .
C36 C9 C10 C17 6.3(5) .
C7 C9 C10 C17 -172.0(3) .
C16 C13 C14 N8 -0.5(6) .
C20 C15 C16 C13 -1.1(5) .
C20 C15 C16 N7 177.0(3) .
C14 C13 C16 C15 1.3(5) .
C14 C13 C16 N7 -176.8(3) .
C47 C10 C17 C19 179.5(3) .
C9 C10 C17 C19 0.3(5) .
C47 C10 C17 C42 1.9(5) .
C9 C10 C17 C42 -177.3(3) .
C22 C11 C18 N5 0.3(5) .
C42 C17 C19 C43 171.0(4) .
C10 C17 C19 C43 -6.5(5) .
C42 C17 C19 C26 -16.1(5) .
C10 C17 C19 C26 166.4(3) .
C16 C15 C20 N8 0.1(5) .
C3 C6 C21 C61 -1.4(5) .
C5 C6 C21 C61 175.8(3) .
C18 C11 C22 C38 0.2(5) .
C18 C11 C22 N6 177.5(3) .
C43 C19 C26 O9 128.5(4) .
C17 C19 C26 O9 -44.4(5) .
C43 C19 C26 N2 -49.9(5) .
C17 C19 C26 N2 137.2(3) .
C48 C1 C28 O4 -168.5(4) .
C4 C1 C28 O4 12.0(5) .
C48 C1 C28 O3 12.7(5) .
C4 C1 C28 O3 -166.9(3) .
C44 C24 C29 C57 0.6(5) .
C45 C24 C29 C57 178.9(4) .
C44 C24 C29 C40 -176.5(3) .
C45 C24 C29 C40 1.8(6) .
N1 C25 C31 C12 0.2(6) .
C35 C12 C31 C25 1.6(6) .
N2 C12 C31 C25 -179.8(3) .
C37 C23 C33 C32 -0.8(5) .
N3 C23 C33 C32 -178.1(3) .
N4 C32 C33 C23 -0.4(6) .
N1 C27 C35 C12 -0.1(7) .
C31 C12 C35 C27 -1.7(6) .
N2 C12 C35 C27 179.7(4) .
C10 C9 C36 C43 -6.9(5) .
C7 C9 C36 C43 171.4(3) .
N4 C34 C37 C23 0.0(6) .
C33 C23 C37 C34 1.0(5) .
N3 C23 C37 C34 178.1(3) .
C11 C22 C38 C46 0.3(5) .
N6 C22 C38 C46 -177.0(3) .
C57 C29 C40 C56 -177.6(5) .
C24 C29 C40 C56 -0.6(7) .
C57 C29 C40 C30 4.2(6) .
C24 C29 C40 C30 -178.8(4) .
O11 C30 C40 C56 -113.5(5) .
N6 C30 C40 C56 67.6(6) .
O11 C30 C40 C29 64.8(6) .
N6 C30 C40 C29 -114.2(4) .
C19 C17 C42 C53 -178.0(4) .
C10 C17 C42 C53 -0.5(6) .
C17 C19 C43 C36 6.2(5) .
C26 C19 C43 C36 -166.7(3) .
C9 C36 C43 C19 0.6(6) .
C50 C41 C44 C24 -0.9(7) .
C45 C24 C44 C41 -177.8(4) .
C29 C24 C44 C41 0.4(6) .
C44 C24 C45 C58 175.4(5) .
C29 C24 C45 C58 -2.8(7) .
C44 C24 C45 C55 0.1(7) .
C29 C24 C45 C55 -178.1(4) .
C22 C38 C46 N5 -1.5(6) .
C9 C10 C47 C49 178.4(4) .
C17 C10 C47 C49 -0.7(6) .
C51 C39 C48 C1 1.1(8) .
C4 C1 C48 C39 0.2(6) .
C28 C1 C48 C39 -179.4(4) .
C10 C47 C49 C53 -1.9(8) .
C44 C41 C50 C57 0.3(7) .
C48 C39 C51 C8 -1.1(7) .
C4 C8 C51 C39 -0.2(6) .
C2 C8 C51 C39 178.5(4) .
C17 C42 C53 C49 -2.1(8) .
C47 C49 C53 C42 3.3(9) .
C58 C45 C55 O12 -35.7(11) .
C24 C45 C55 O12 139.8(8) .
C58 C45 C55 N7 127.7(6) .
C24 C45 C55 N7 -56.8(8) .
C58 C45 C55 O12' -95.3(12) .
C24 C45 C55 O12' 80.2(11) .
C29 C40 C56 C58 0.3(8) .
C30 C40 C56 C58 178.6(5) .
C41 C50 C57 C29 0.7(6) .
C40 C29 C57 C50 175.9(4) .
C24 C29 C57 C50 -1.2(6) .
C24 C45 C58 C56 2.6(9) .
C55 C45 C58 C56 178.3(6) .
C40 C56 C58 C45 -1.3(10) .
C6 C3 C59 C60 2.6(4) .
C6 C3 C59 C62 -177.5(3) .
C3 C59 C60 C61 -0.9(5) .
C62 C59 C60 C61 179.2(3) .
C6 C21 C61 C60 3.1(6) .
C59 C60 C61 C21 -2.0(6) .
C60 C59 C62 O8 177.3(3) .
C3 C59 C62 O8 -2.6(4) .
C60 C59 C62 O7 -5.3(4) .
C3 C59 C62 O7 174.7(3) .
C31 C25 N1 C27 -1.9(6) .
C31 C25 N1 Zn1 -179.2(3) 1_476
C35 C27 N1 C25 1.9(6) .
C35 C27 N1 Zn1 179.2(3) 1_476
O9 C26 N2 C12 -2.9(6) .
C19 C26 N2 C12 175.4(3) .
C31 C12 N2 C26 3.0(6) .
C35 C12 N2 C26 -178.4(4) .
O10 C7 N3 C23 8.9(5) .
C9 C7 N3 C23 -171.0(3) .
C33 C23 N3 C7 -165.4(3) .
C37 C23 N3 C7 17.5(5) .
C37 C34 N4 C32 -1.2(5) .
C37 C34 N4 Zn2 171.4(3) .
C33 C32 N4 C34 1.3(5) .
C33 C32 N4 Zn2 -170.6(3) .
C38 C46 N5 C18 2.0(5) .
C38 C46 N5 Zn1 -171.2(3) .
C11 C18 N5 C46 -1.4(5) .
C11 C18 N5 Zn1 171.9(3) .
O11 C30 N6 C22 9.4(7) .
C40 C30 N6 C22 -171.6(4) .
C38 C22 N6 C30 -152.6(4) .
C11 C22 N6 C30 30.2(6) .
O12 C55 N7 C16 -18.7(11) .
O12' C55 N7 C16 41.7(13) .
C45 C55 N7 C16 177.7(4) .
C15 C16 N7 C55 171.9(5) .
C13 C16 N7 C55 -10.0(7) .
C13 C14 N8 C20 -0.6(5) .
C13 C14 N8 Zn2 -179.2(3) .
C15 C20 N8 C14 0.8(5) .
C15 C20 N8 Zn2 179.5(3) .
O2 C2 O1 Zn1 -17.7(4) .
C8 C2 O1 Zn1 165.05(19) .
O1 C2 O2 Zn1 101.4(4) 2_846
C8 C2 O2 Zn1 -81.4(4) 2_846
O3 C28 O4 Zn1 -3.9(4) 1_655
C1 C28 O4 Zn1 177.3(2) 1_655
O6 C5 O5 Zn2 -10.5(3) .
C6 C5 O5 Zn2 167.5(2) .
O5 C5 O6 Zn2 8.9(3) .
C6 C5 O6 Zn2 -169.0(3) .
O8 C62 O7 Zn2 -13.6(4) 1_455
C59 C62 O7 Zn2 169.22(18) 1_455
O7 C62 O8 Zn2 93.8(4) 2_667
C59 C62 O8 Zn2 -89.0(4) 2_667
C2 O1 Zn1 O4 176.6(2) 1_455
C2 O1 Zn1 O2 -17.0(2) 2_846
C2 O1 Zn1 N1 76.5(2) 1_634
C2 O1 Zn1 N5 -101.4(2) .
C46 N5 Zn1 O1 -31.1(2) .
C18 N5 Zn1 O1 156.0(2) .
C46 N5 Zn1 O4 106.5(3) 1_455
C18 N5 Zn1 O4 -66.4(2) 1_455
C46 N5 Zn1 O2 -138.4(3) 2_846
C18 N5 Zn1 O2 48.7(2) 2_846
C46 N5 Zn1 N1 158.6(4) 1_634
C18 N5 Zn1 N1 -14.3(6) 1_634
C5 O5 Zn2 O7 -2.2(3) 1_655
C5 O5 Zn2 O8 -165.46(18) 2_667
C5 O5 Zn2 N8 105.84(19) .
C5 O5 Zn2 N4 -83.10(19) .
C5 O5 Zn2 O6 5.39(17) .
C14 N8 Zn2 O7 -9.8(3) 1_655
C20 N8 Zn2 O7 171.6(2) 1_655
C14 N8 Zn2 O8 104.7(3) 2_667
C20 N8 Zn2 O8 -73.9(2) 2_667
C14 N8 Zn2 O5 -153.1(3) .
C20 N8 Zn2 O5 28.3(2) .
C14 N8 Zn2 N4 157.5(4) .
C20 N8 Zn2 N4 -21.1(6) .
C14 N8 Zn2 O6 -96.5(3) .
C20 N8 Zn2 O6 84.9(2) .
C14 N8 Zn2 C5 -125.3(3) .
C20 N8 Zn2 C5 56.2(2) .
C34 N4 Zn2 O7 171.8(2) 1_655
C32 N4 Zn2 O7 -16.5(3) 1_655
C34 N4 Zn2 O8 57.4(2) 2_667
C32 N4 Zn2 O8 -130.8(3) 2_667
C34 N4 Zn2 O5 -45.6(2) .
C32 N4 Zn2 O5 126.2(3) .
C34 N4 Zn2 N8 4.2(6) .
C32 N4 Zn2 N8 176.0(4) .
C34 N4 Zn2 O6 -103.1(2) .
C32 N4 Zn2 O6 68.7(3) .
C34 N4 Zn2 C5 -74.6(3) .
C32 N4 Zn2 C5 97.2(3) .
C5 O6 Zn2 O7 169.92(18) 1_655
C5 O6 Zn2 O8 18.9(3) 2_667
C5 O6 Zn2 O5 -5.43(16) .
C5 O6 Zn2 N8 -88.52(18) .
C5 O6 Zn2 N4 80.17(18) .
O6 C5 Zn2 O7 -10.94(19) 1_655
O5 C5 Zn2 O7 178.55(17) 1_655
C6 C5 Zn2 O7 127.1(8) 1_655
O6 C5 Zn2 O8 -170.83(15) 2_667
O5 C5 Zn2 O8 18.7(2) 2_667
C6 C5 Zn2 O8 -32.8(9) 2_667
O6 C5 Zn2 O5 170.5(3) .
C6 C5 Zn2 O5 -51.5(8) .
O6 C5 Zn2 N8 95.13(17) .
O5 C5 Zn2 N8 -75.37(19) .
C6 C5 Zn2 N8 -126.8(8) .
O6 C5 Zn2 N4 -96.44(17) .
O5 C5 Zn2 N4 93.05(19) .
C6 C5 Zn2 N4 41.6(8) .
O5 C5 Zn2 O6 -170.5(3) .
C6 C5 Zn2 O6 138.0(9) .

loop_
_platon_squeeze_void_nr
_platon_squeeze_void_average_x
_platon_squeeze_void_average_y
_platon_squeeze_void_average_z
_platon_squeeze_void_volume
_platon_squeeze_void_count_electrons
_platon_squeeze_void_content
1 -0.063 0.000 0.500 563 176 ' '
